data_2010517
loop_
_publ_author_name
'Dickman, Michael H.'

_publ_section_title
;Bis(1,2-diaminobenzene-<i>N</i>)bis(1,1,1,5,5,5-hexafluoropentane-2,4-dionato-<i>O</i>,<i>O</i>')iron(II),
 -cobalt(II) and -nickel(II) at low temperature
;
_journal_issue 1
_journal_name_full 'Acta Crystallographica Section C'
_journal_page_first 58
_journal_page_last 60
_journal_paper_doi 10.1107/S0108270199013487
_journal_volume 56
_journal_year 2000
_chemical_formula_iupac '[Fe (C5 H F6 O2)2 (C6 H8 N2)2]'
_chemical_formula_sum 'C22 H18 F12 Fe N4 O4'
_chemical_formula_weight 686.25
_chemical_name_systematic
;
trans-bis(1,2-Diaminobenzene-N)bis(1,1,1,5,5,5-
  hexafluoropentane-2,4-dionato-O,O')iron(II)
;
_space_group_IT_number 14
_symmetry_cell_setting monoclinic
_symmetry_space_group_name_Hall '-P 2yn'
_symmetry_space_group_name_H-M 'P 1 21/n 1'
_audit_creation_method 'edit of SHELXL-97'
_cell_angle_alpha 90.00
_cell_angle_beta 99.0020(10)
_cell_angle_gamma 90.00
_cell_formula_units_Z 2
_cell_length_a 7.81480(10)
_cell_length_b 10.9332(2)
_cell_length_c 15.4893(3)
_cell_measurement_reflns_used 8192
_cell_measurement_temperature 173(2)
_cell_measurement_theta_max 28.24
_cell_measurement_theta_min 2.29
_cell_volume 1307.12(4)
_computing_cell_refinement SMART
_computing_data_collection 'SMART (Bruker, 1998)'
_computing_data_reduction SMART
_computing_molecular_graphics 'SHELXTL (Sheldrick, 1997b)'
_computing_publication_material SHELXTL
_computing_structure_refinement 'SHELXL97 (Sheldrick, 1997a)'
_computing_structure_solution 'SHELXS97 (Sheldrick, 1990)'
_diffrn_ambient_temperature 173(2)
_diffrn_measured_fraction_theta_full .966
_diffrn_measured_fraction_theta_max .966
_diffrn_measurement_device_type 'Bruker SMART area-detector'
_diffrn_measurement_method \w
_diffrn_radiation_monochromator graphite
_diffrn_radiation_source 'normal-focus sealed tube'
_diffrn_radiation_type MoK\a
_diffrn_radiation_wavelength .71073
_diffrn_reflns_av_R_equivalents .022
_diffrn_reflns_av_sigmaI/netI .0179
_diffrn_reflns_limit_h_max 10
_diffrn_reflns_limit_h_min -10
_diffrn_reflns_limit_k_max 14
_diffrn_reflns_limit_k_min -14
_diffrn_reflns_limit_l_max 19
_diffrn_reflns_limit_l_min -19
_diffrn_reflns_number 13875
_diffrn_reflns_theta_full 28.24
_diffrn_reflns_theta_max 28.24
_diffrn_reflns_theta_min 2.29
_diffrn_standards_decay_% 0
_exptl_absorpt_coefficient_mu .701
_exptl_absorpt_correction_T_max .735
_exptl_absorpt_correction_T_min .620
_exptl_absorpt_correction_type multi-scan
_exptl_absorpt_process_details '(Blessing, 1995)'
_exptl_crystal_colour red
_exptl_crystal_density_diffrn 1.744
_exptl_crystal_density_method 'not measured'
_exptl_crystal_description prism
_exptl_crystal_F_000 688
_exptl_crystal_size_max .40
_exptl_crystal_size_mid .37
_exptl_crystal_size_min .16
_refine_diff_density_max 1.06
_refine_diff_density_min -.80
_refine_ls_extinction_coef .0150(16)
_refine_ls_extinction_method SHELXL97
_refine_ls_goodness_of_fit_ref 1.002
_refine_ls_hydrogen_treatment refall
_refine_ls_matrix_type full
_refine_ls_number_parameters 233
_refine_ls_number_reflns 3129
_refine_ls_number_restraints 0
_refine_ls_restrained_S_all 1.002
_refine_ls_R_factor_all .045
_refine_ls_R_factor_gt .040
_refine_ls_shift/su_max <0.001
_refine_ls_shift/su_mean .000
_refine_ls_structure_factor_coef Fsqd
_refine_ls_weighting_details 'calc w = 1/[\s^2^(Fo^2^)+(0.0555P)^2^+1.4920P] where P = (Fo^2^+2Fc^2^)/3'
_refine_ls_weighting_scheme calc
_refine_ls_wR_factor_ref .107
_reflns_number_gt 2818
_reflns_number_total 3129
_reflns_threshold_expression I>2\s(I)
_cod_data_source_file da1091.cif
_cod_data_source_block (I)
_cod_depositor_comments
;
The following automatic conversions were performed:
'_symmetry_cell_setting' value 'Monoclinic' changed to 'monoclinic'
according to '/home/saulius/struct/CIF-dictionaries/cif_core.dic'
dictionary named 'cif_core.dic' version 2.4.1 from 2010-06-29.

Automatic conversion script
Id: cif_fix_enum 1527 2010-12-29 10:47:43Z saulius 

The following automatic conversions were performed:

'_symmetry_cell_setting' value 'Monoclinic' changed to 'monoclinic'
according to /home/saulius/struct/CIF-dictionaries/cif_core.dic
dictionary named 'cif_core.dic' version 2.4.1 from 2010-06-29.

Automatic conversion script
Id: cif_fix_values 1715 2011-07-08 13:25:40Z adriana 
;
_cod_original_sg_symbol_H-M 'P 21/n'
_cod_database_code 2010517

loop_
_symmetry_equiv_pos_as_xyz
'x, y, z'
'-x+1/2, y+1/2, -z+1/2'
'-x, -y, -z'
'x-1/2, -y-1/2, z-1/2'

loop_
_atom_site_label
_atom_site_fract_x
_atom_site_fract_y
_atom_site_fract_z
_atom_site_U_iso_or_equiv
_atom_site_adp_type
_atom_site_calc_flag
_atom_site_refinement_flags
_atom_site_occupancy
_atom_site_disorder_assembly
_atom_site_disorder_group
_atom_site_type_symbol
Fe1 .0000 .0000 .0000 .02108(14) Uani d S 1 . . Fe
O1 .06852(18) .04011(13) .13074(8) .0249(3) Uani d . 1 . . O
O2 .11676(19) .16135(13) -.02403(8) .0245(3) Uani d . 1 . . O
N1 .2516(2) -.10817(16) .00874(11) .0242(3) Uani d . 1 . . N
N2 .3923(2) .02931(17) -.11703(12) .0272(4) Uani d . 1 . . N
C1 .2929(2) -.16728(18) -.06870(12) .0231(4) Uani d . 1 . . C
C2 .3557(2) -.09625(18) -.13270(12) .0234(4) Uani d . 1 . . C
C3 .3902(3) -.1534(2) -.20878(13) .0296(4) Uani d . 1 . . C
C4 .3647(3) -.2782(2) -.22122(16) .0367(5) Uani d . 1 . . C
C5 .3024(3) -.3477(2) -.15869(17) .0379(5) Uani d . 1 . . C
C6 .2662(3) -.2919(2) -.08231(15) .0309(4) Uani d . 1 . . C
C7 .1583(3) .1376(2) .26449(13) .0350(5) Uani d . 1 . . C
C8 .1351(2) .13691(18) .16382(12) .0229(4) Uani d . 1 . . C
C9 .1894(3) .23942(18) .12125(12) .0241(4) Uani d . 1 . . C
C10 .1760(2) .24310(17) .03073(12) .0214(4) Uani d . 1 . . C
C11 .2351(3) .35817(19) -.01294(13) .0289(4) Uani d . 1 . . C
F1 .2707(2) .0490(2) .29646(10) .0627(5) Uani d . 1 . . F
F2 .0142(2) .1112(2) .29299(10) .0646(6) Uani d . 1 . . F
F3 .2281(4) .23925(19) .30001(10) .0853(8) Uani d . 1 . . F
F4 .3088(2) .44170(13) .04305(9) .0444(4) Uani d . 1 . . F
F5 .0991(2) .41101(14) -.06257(10) .0488(4) Uani d . 1 . . F
F6 .3479(2) .32971(14) -.06576(10) .0479(4) Uani d . 1 . . F
H1N1 .344(4) -.067(3) .0322(17) .033(7) Uiso d . 1 . . H
H2N1 .234(3) -.167(2) .0447(17) .028(6) Uiso d . 1 . . H
H1N2 .403(4) .068(3) -.1672(19) .037(7) Uiso d . 1 . . H
H2N2 .319(3) .066(2) -.0894(18) .032(7) Uiso d . 1 . . H
H3 .433(3) -.104(2) -.2505(18) .034(7) Uiso d . 1 . . H
H4 .388(4) -.318(3) -.270(2) .053(9) Uiso d . 1 . . H
H5 .285(4) -.433(3) -.169(2) .052(9) Uiso d . 1 . . H
H6 .224(4) -.341(3) -.0370(19) .041(7) Uiso d . 1 . . H
H9 .241(3) .306(2) .1549(17) .032(6) Uiso d . 1 . . H

loop_
_atom_site_aniso_label
_atom_site_aniso_U_11
_atom_site_aniso_U_22
_atom_site_aniso_U_33
_atom_site_aniso_U_12
_atom_site_aniso_U_13
_atom_site_aniso_U_23
Fe1 .0282(2) .0191(2) .0167(2) -.00436(14) .00569(14) -.00155(13)
O1 .0325(7) .0245(7) .0180(6) -.0025(6) .0052(5) .0006(5)
O2 .0337(7) .0223(7) .0183(6) -.0057(5) .0066(5) -.0013(5)
N1 .0284(8) .0240(8) .0204(8) -.0024(7) .0042(6) .0022(6)
N2 .0316(9) .0269(9) .0240(8) -.0034(7) .0070(7) .0028(7)
C1 .0214(8) .0244(9) .0230(9) .0012(7) .0019(7) -.0003(7)
C2 .0196(8) .0278(10) .0220(8) .0005(7) .0012(7) .0004(7)
C3 .0246(9) .0413(12) .0230(9) .0017(8) .0043(7) -.0022(8)
C4 .0322(11) .0437(13) .0338(11) .0043(9) .0040(9) -.0152(10)
C5 .0373(12) .0279(11) .0473(13) .0007(9) .0023(10) -.0107(10)
C6 .0303(10) .0249(10) .0368(11) .0003(8) .0034(9) .0004(8)
C7 .0425(12) .0448(13) .0173(9) -.0121(10) .0033(8) -.0005(8)
C8 .0251(9) .0286(10) .0152(8) .0011(7) .0035(6) -.0005(7)
C9 .0283(9) .0250(9) .0189(8) -.0031(7) .0030(7) -.0029(7)
C10 .0241(8) .0200(8) .0207(8) -.0013(7) .0050(7) -.0002(7)
C11 .0409(11) .0233(9) .0228(9) -.0064(8) .0057(8) .0005(7)
F1 .0533(10) .0999(15) .0328(8) .0069(10) -.0001(7) .0277(9)
F2 .0442(9) .1277(17) .0258(7) -.0114(10) .0178(6) -.0046(9)
F3 .163(2) .0693(12) .0228(7) -.0515(14) .0128(10) -.0154(8)
F4 .0704(10) .0294(7) .0321(7) -.0225(7) .0041(7) -.0031(5)
F5 .0582(9) .0361(8) .0473(8) -.0026(7) -.0067(7) .0180(7)
F6 .0640(10) .0424(8) .0454(8) -.0153(7) .0336(7) -.0007(6)

loop_
_atom_type_symbol
_atom_type_description
_atom_type_scat_dispersion_real
_atom_type_scat_dispersion_imag
_atom_type_scat_source
C C .0033 .0016 'International Tables Vol C Tables 4.2.6.8 and 6.1.1.4'
H H .0000 .0000 'International Tables Vol C Tables 4.2.6.8 and 6.1.1.4'
N N .0061 .0033 'International Tables Vol C Tables 4.2.6.8 and 6.1.1.4'
O O .0106 .0060 'International Tables Vol C Tables 4.2.6.8 and 6.1.1.4'
F F .0171 .0103 'International Tables Vol C Tables 4.2.6.8 and 6.1.1.4'
Fe Fe .3463 .8444 'International Tables Vol C Tables 4.2.6.8 and 6.1.1.4'

loop_
_geom_angle_atom_site_label_1
_geom_angle_atom_site_label_2
_geom_angle_atom_site_label_3
_geom_angle_site_symmetry_1
_geom_angle_site_symmetry_3
_geom_angle
_geom_angle_publ_flag
O2 Fe1 O2 . 3 180.0 no
O2 Fe1 O1 . 3 93.41(5) no
O2 Fe1 O1 3 3 86.59(5) no
O2 Fe1 O1 . . 86.59(5) yes
O2 Fe1 O1 3 . 93.41(5) yes
O1 Fe1 O1 3 . 180.0 no
O2 Fe1 N1 . . 93.04(6) yes
O2 Fe1 N1 3 . 86.96(6) yes
O1 Fe1 N1 3 . 92.12(6) yes
O1 Fe1 N1 . . 87.88(6) yes
O2 Fe1 N1 . 3 86.96(6) no
O2 Fe1 N1 3 3 93.04(6) no
O1 Fe1 N1 3 3 87.88(6) no
O1 Fe1 N1 . 3 92.12(6) no
N1 Fe1 N1 . 3 180.0 no
C8 O1 Fe1 . . 127.55(12) no
C10 O2 Fe1 . . 127.74(12) no
C10 O2 H2N2 . . 114.7(7) no
Fe1 O2 H2N2 . . 92.6(7) no
C10 O2 N2 . . 115.34(12) no
Fe1 O2 N2 . . 92.55(6) no
H2N2 O2 N2 . . .9(7) no
C1 N1 Fe1 . . 119.06(12) yes
C1 N1 N2 . 3_655 105.82(12) no
Fe1 N1 N2 . 3_655 125.02(8) no
C1 N1 H1N1 . . 107.4(17) no
Fe1 N1 H1N1 . . 113.5(18) no
N2 N1 H1N1 3_655 . 15.8(18) no
C1 N1 H2N1 . . 106.2(17) no
Fe1 N1 H2N1 . . 101.5(17) no
N2 N1 H2N1 3_655 . 94.3(17) no
H1N1 N1 H2N1 . . 108(2) no
C2 N2 O2 . . 113.09(12) no
C2 N2 H1N2 . . 110.4(18) no
O2 N2 H1N2 . . 110.3(18) no
C2 N2 H2N2 . . 113.6(18) no
O2 N2 H2N2 . . 2.3(18) no
H1N2 N2 H2N2 . . 112(3) no
C6 C1 C2 . . 119.66(19) no
C6 C1 N1 . . 121.19(18) no
C2 C1 N1 . . 119.12(17) no
C3 C2 C1 . . 118.82(19) no
C3 C2 N2 . . 121.22(19) no
C1 C2 N2 . . 119.85(18) no
C4 C3 C2 . . 121.0(2) no
C4 C3 H3 . . 121.7(16) no
C2 C3 H3 . . 117.4(16) no
C5 C4 C3 . . 120.2(2) no
C5 C4 H4 . . 117(2) no
C3 C4 H4 . . 122(2) no
C4 C5 C6 . . 119.6(2) no
C4 C5 H5 . . 119.0(19) no
C6 C5 H5 . . 121.4(19) no
C1 C6 C5 . . 120.7(2) no
C1 C6 H6 . . 119.2(17) no
C5 C6 H6 . . 120.1(17) no
F2 C7 F3 . . 111.6(2) no
F2 C7 F1 . . 105.3(2) no
F3 C7 F1 . . 104.4(2) no
F2 C7 C8 . . 111.72(18) no
F3 C7 C8 . . 113.66(18) no
F1 C7 C8 . . 109.55(19) no
O1 C8 C9 . . 128.38(17) no
O1 C8 C7 . . 113.16(17) no
C9 C8 C7 . . 118.45(18) no
C10 C9 C8 . . 121.20(18) no
C10 C9 H9 . . 119.3(16) no
C8 C9 H9 . . 119.4(16) no
O2 C10 C9 . . 128.01(18) no
O2 C10 C11 . . 112.75(16) no
C9 C10 C11 . . 119.24(17) no
F4 C11 F6 . . 107.52(18) no
F4 C11 F5 . . 107.59(18) no
F6 C11 F5 . . 106.88(18) no
F4 C11 C10 . . 113.96(16) no
F6 C11 C10 . . 110.72(17) no
F5 C11 C10 . . 109.87(17) no

loop_
_geom_bond_atom_site_label_1
_geom_bond_atom_site_label_2
_geom_bond_site_symmetry_2
_geom_bond_distance
_geom_bond_publ_flag
Fe1 O2 . 2.0468(13) yes
Fe1 O2 3 2.0468(13) no
Fe1 O1 3 2.0593(13) no
Fe1 O1 . 2.0593(13) yes
Fe1 N1 . 2.2803(17) yes
Fe1 N1 3 2.2803(17) no
O1 C8 . 1.253(2) no
O2 C10 . 1.269(2) no
O2 H2N2 . 2.26(3) no
O2 N2 . 3.125(2) no
N1 C1 . 1.443(2) yes
N1 N2 3_655 3.137(3) no
N1 H1N1 . .88(3) no
N1 H2N1 . .87(3) no
N2 C2 . 1.415(3) yes
N2 H1N2 . .90(3) no
N2 H2N2 . .86(3) no
C1 C6 . 1.390(3) yes
C1 C2 . 1.407(3) yes
C2 C3 . 1.397(3) yes
C3 C4 . 1.387(3) yes
C3 H3 . .94(3) no
C4 C5 . 1.378(4) yes
C4 H4 . .91(3) no
C5 C6 . 1.398(3) yes
C5 H5 . .95(3) no
C6 H6 . .98(3) no
C7 F2 . 1.305(3) no
C7 F3 . 1.320(3) no
C7 F1 . 1.348(3) no
C7 C8 . 1.542(3) no
C8 C9 . 1.399(3) no
C9 C10 . 1.390(3) no
C9 H9 . .95(3) no
C10 C11 . 1.533(3) no
C11 F4 . 1.328(2) no
C11 F6 . 1.330(3) no
C11 F5 . 1.341(3) no

loop_
_geom_hbond_atom_site_label_D
_geom_hbond_atom_site_label_H
_geom_hbond_atom_site_label_A
_geom_hbond_site_symmetry_A
_geom_hbond_distance_DH
_geom_hbond_distance_HA
_geom_hbond_distance_DA
_geom_hbond_angle_DHA
_geom_hbond_publ_flag
N1 H1N1 N2 3_655 .88(3) 2.30(3) 3.137(3) 158(2) yes
N1 H2N1 F3 2_545 .87(3) 2.59(3) 3.382(2) 151(2) yes
N2 H2N2 O2 . .86(3) 2.26(3) 3.125(2) 177(2) yes

loop_
_geom_torsion_atom_site_label_1
_geom_torsion_atom_site_label_2
_geom_torsion_atom_site_label_3
_geom_torsion_atom_site_label_4
_geom_torsion
_geom_torsion_publ_flag
Fe1 N1 C1 C2 77.0(2) no
N1 C1 C2 N2 5.6(3) no
Fe1 N1 C1 C6 -100.86(19) no
N1 C1 C6 C5 178.30(19) no
C1 C6 C5 C4 -.2(3) no
C6 C5 C4 C3 -.5(4) no
C5 C4 C3 C2 .8(3) no
C4 C3 C2 C1 -.5(3) no
C3 C2 C1 N1 -178.00(17) no
